data_2207345
loop_
_publ_author_name
'Mortensen, Louise K.'
'Bond, Andrew D.'
'McKenzie, Christine J.'

_publ_section_title
;
 (1,8-Dinitro-3,6,10,13,16,19-hexaazabicyclo[6.6.6]icosane)cobalt(III)
 tribromide
;
_journal_coeditor_code SJ6138
_journal_issue 11
_journal_name_full 'Acta Crystallographica Section E'
_journal_page_first m2402
_journal_page_last m2404
_journal_paper_doi 10.1107/S1600536805034094
_journal_volume 61
_journal_year 2005
_chemical_formula_iupac '[Co (C14 H30 N8 O4)] Br3'
_chemical_formula_moiety 'C14 H30 Co N8 O4 3+, 3Br -'
_chemical_formula_sum 'C14 H30 Br3 Co N8 O4'
_chemical_formula_weight 673.12
_chemical_name_systematic
;
(1,8-Dinitro-3,6,10,13,16,19-hexaazabicyclo[6.6.6]icosane)cobalt(III)
tribromide
;
_space_group_IT_number 15
_symmetry_cell_setting monoclinic
_symmetry_space_group_name_Hall '-C 2yc'
_symmetry_space_group_name_H-M 'C 1 2/c 1'
_atom_sites_solution_hydrogens geom
_atom_sites_solution_primary direct
_atom_sites_solution_secondary difmap
_cell_angle_alpha 90.00
_cell_angle_beta 92.111(2)
_cell_angle_gamma 90.00
_cell_formula_units_Z 4
_cell_length_a 15.9928(7)
_cell_length_b 13.4357(6)
_cell_length_c 10.7799(4)
_cell_measurement_reflns_used 6123
_cell_measurement_temperature 180(2)
_cell_measurement_theta_max 28.18
_cell_measurement_theta_min 2.55
_cell_volume 2314.75(17)
_computing_cell_refinement 'SAINT (Bruker, 2003)'
_computing_data_collection 'APEX2 (Bruker--Nonius, 2004)'
_computing_data_reduction SAINT
_computing_molecular_graphics SHELXTL
_computing_publication_material SHELXTL
_computing_structure_refinement SHELXTL
_computing_structure_solution 'SHELXTL (Sheldrick, 2000)'
_diffrn_ambient_temperature 180(2)
_diffrn_measured_fraction_theta_full 0.992
_diffrn_measured_fraction_theta_max 0.987
_diffrn_measurement_device_type 'Bruker--Nonius X8APEX-II CCD'
_diffrn_measurement_method 'Thin-slice \w and \f'
_diffrn_radiation_monochromator graphite
_diffrn_radiation_source 'fine-focus sealed tube'
_diffrn_radiation_type MoK\a
_diffrn_radiation_wavelength 0.71073
_diffrn_reflns_av_R_equivalents 0.0300
_diffrn_reflns_av_sigmaI/netI 0.0247
_diffrn_reflns_limit_h_max 21
_diffrn_reflns_limit_h_min -20
_diffrn_reflns_limit_k_max 17
_diffrn_reflns_limit_k_min -15
_diffrn_reflns_limit_l_max 9
_diffrn_reflns_limit_l_min -14
_diffrn_reflns_number 13612
_diffrn_reflns_theta_full 25.68
_diffrn_reflns_theta_max 28.34
_diffrn_reflns_theta_min 3.57
_diffrn_standards_number 0
_exptl_absorpt_coefficient_mu 5.958
_exptl_absorpt_correction_T_max 0.304
_exptl_absorpt_correction_T_min 0.224
_exptl_absorpt_correction_type multi-scan
_exptl_absorpt_process_details '(SADABS; Sheldrick, 2003)'
_exptl_crystal_colour orange
_exptl_crystal_density_diffrn 1.932
_exptl_crystal_density_method 'not measured'
_exptl_crystal_description block
_exptl_crystal_F_000 1336
_exptl_crystal_size_max 0.20
_exptl_crystal_size_mid 0.20
_exptl_crystal_size_min 0.20
_refine_diff_density_max 0.889
_refine_diff_density_min -0.643
_refine_ls_extinction_method none
_refine_ls_goodness_of_fit_ref 1.035
_refine_ls_hydrogen_treatment constr
_refine_ls_matrix_type full
_refine_ls_number_parameters 137
_refine_ls_number_reflns 2852
_refine_ls_number_restraints 0
_refine_ls_restrained_S_all 1.035
_refine_ls_R_factor_all 0.0356
_refine_ls_R_factor_gt 0.0282
_refine_ls_shift/su_max 0.001
_refine_ls_shift/su_mean 0.000
_refine_ls_structure_factor_coef Fsqd
_refine_ls_weighting_details 'calc w = 1/[\s^2^(Fo^2^)+(0.0375P)^2^+4.1623P] where P = (Fo^2^+2Fc^2^)/3'
_refine_ls_weighting_scheme calc
_refine_ls_wR_factor_gt 0.0699
_refine_ls_wR_factor_ref 0.0726
_reflns_number_gt 2451
_reflns_number_total 2852
_reflns_threshold_expression I>2\s(I)
_cod_data_source_file sj6138.cif
_cod_data_source_block I
_cod_original_sg_symbol_H-M 'C 2/c'
_cod_database_code 2207345
_cod_database_fobs_code 2207345

loop_
_symmetry_equiv_pos_as_xyz
'x, y, z'
'-x, y, -z+1/2'
'x+1/2, y+1/2, z'
'-x+1/2, y+1/2, -z+1/2'
'-x, -y, -z'
'x, -y, z-1/2'
'-x+1/2, -y+1/2, -z'
'x+1/2, -y+1/2, z-1/2'

loop_
_atom_site_label
_atom_site_fract_x
_atom_site_fract_y
_atom_site_fract_z
_atom_site_U_iso_or_equiv
_atom_site_adp_type
_atom_site_calc_flag
_atom_site_refinement_flags
_atom_site_occupancy
_atom_site_type_symbol
Br1 0.297633(16) 0.435631(19) 0.08264(3) 0.03095(9) Uani d . 1 Br
Br2 0.5000 0.06221(3) 0.7500 0.03222(11) Uani d S 1 Br
Co1 0.5000 0.25871(3) 0.2500 0.01618(11) Uani d S 1 Co
O1 0.31094(14) 0.2213(2) 0.6336(2) 0.0538(7) Uani d . 1 O
O2 0.40819(13) 0.31934(16) 0.70047(17) 0.0388(5) Uani d . 1 O
N1 0.37558(14) 0.26563(17) 0.62128(19) 0.0288(5) Uani d . 1 N
N2 0.56089(12) 0.25333(15) 0.41178(17) 0.0199(4) Uani d . 1 N
H2 0.5990 0.3057 0.4115 0.024 Uiso d R 1 H
N3 0.42727(12) 0.36563(14) 0.30822(18) 0.0202(4) Uani d . 1 N
H3 0.3853 0.3727 0.2468 0.024 Uiso d R 1 H
N4 0.42042(12) 0.15676(15) 0.30474(17) 0.0194(4) Uani d . 1 N
H4 0.4481 0.0962 0.2982 0.023 Uiso d R 1 H
C1 0.41822(15) 0.25953(18) 0.4961(2) 0.0224(5) Uani d . 1 C
C2 0.51175(15) 0.26740(19) 0.5249(2) 0.0236(5) Uani d . 1 C
H2A 0.5245 0.3336 0.5611 0.028 Uiso calc R 1 H
H2B 0.5285 0.2164 0.5872 0.028 Uiso calc R 1 H
C3 0.61227(16) 0.16043(19) 0.4146(2) 0.0251(5) Uani d . 1 C
H3A 0.5767 0.1017 0.4296 0.030 Uiso calc R 1 H
H3B 0.6564 0.1641 0.4812 0.030 Uiso calc R 1 H
C4 0.38323(16) 0.34964(19) 0.4255(2) 0.0250(5) Uani d . 1 C
H4A 0.3228 0.3395 0.4064 0.030 Uiso calc R 1 H
H4B 0.3894 0.4096 0.4784 0.030 Uiso calc R 1 H
C5 0.47545(16) 0.46083(18) 0.3076(2) 0.0246(5) Uani d . 1 C
H5A 0.4368 0.5184 0.3076 0.029 Uiso calc R 1 H
H5B 0.5135 0.4651 0.3820 0.029 Uiso calc R 1 H
C6 0.39209(16) 0.16133(19) 0.4348(2) 0.0241(5) Uani d . 1 C
H6A 0.4168 0.1052 0.4831 0.029 Uiso calc R 1 H
H6B 0.3304 0.1548 0.4348 0.029 Uiso calc R 1 H
C7 0.34939(16) 0.1530(2) 0.2103(2) 0.0253(5) Uani d . 1 C
H7A 0.3104 0.2091 0.2226 0.030 Uiso calc R 1 H
H7B 0.3181 0.0898 0.2173 0.030 Uiso calc R 1 H

loop_
_atom_site_aniso_label
_atom_site_aniso_U_11
_atom_site_aniso_U_22
_atom_site_aniso_U_33
_atom_site_aniso_U_12
_atom_site_aniso_U_13
_atom_site_aniso_U_23
Br1 0.02818(15) 0.02857(15) 0.03497(16) -0.00588(10) -0.01428(11) 0.00917(10)
Br2 0.0487(2) 0.01810(18) 0.0301(2) 0.000 0.00455(16) 0.000
Co1 0.0195(2) 0.0159(2) 0.0129(2) 0.000 -0.00330(15) 0.000
O1 0.0383(12) 0.0900(19) 0.0341(12) -0.0228(13) 0.0161(9) -0.0210(12)
O2 0.0489(12) 0.0467(12) 0.0207(9) -0.0020(10) 0.0017(8) -0.0118(8)
N1 0.0335(12) 0.0358(12) 0.0172(10) 0.0069(10) 0.0020(8) -0.0007(8)
N2 0.0230(10) 0.0213(10) 0.0153(9) 0.0014(8) -0.0030(7) 0.0014(7)
N3 0.0239(10) 0.0190(9) 0.0174(9) 0.0011(8) -0.0046(7) -0.0009(7)
N4 0.0225(10) 0.0201(10) 0.0154(9) -0.0007(8) -0.0004(7) -0.0020(7)
C1 0.0250(12) 0.0281(12) 0.0142(11) 0.0024(10) 0.0011(9) -0.0032(9)
C2 0.0268(12) 0.0285(13) 0.0153(11) 0.0007(10) -0.0017(9) -0.0006(9)
C3 0.0271(13) 0.0272(13) 0.0206(12) 0.0068(10) -0.0038(9) 0.0045(9)
C4 0.0275(13) 0.0264(13) 0.0210(12) 0.0042(10) 0.0009(9) -0.0031(9)
C5 0.0280(13) 0.0171(11) 0.0281(13) 0.0015(10) -0.0055(10) -0.0042(9)
C6 0.0281(13) 0.0272(13) 0.0172(11) -0.0033(10) 0.0032(9) 0.0003(9)
C7 0.0240(12) 0.0311(13) 0.0205(12) -0.0069(10) -0.0029(9) -0.0021(9)

loop_
_atom_type_symbol
_atom_type_description
_atom_type_scat_dispersion_real
_atom_type_scat_dispersion_imag
_atom_type_scat_source
C C 0.0033 0.0016 'International Tables Vol C Tables 4.2.6.8 and 6.1.1.4'
H H 0.0000 0.0000 'International Tables Vol C Tables 4.2.6.8 and 6.1.1.4'
Co Co 0.3494 0.9721 'International Tables Vol C Tables 4.2.6.8 and 6.1.1.4'
N N 0.0061 0.0033 'International Tables Vol C Tables 4.2.6.8 and 6.1.1.4'
O O 0.0106 0.0060 'International Tables Vol C Tables 4.2.6.8 and 6.1.1.4'
Br Br -0.2901 2.4595 'International Tables Vol C Tables 4.2.6.8 and 6.1.1.4'

loop_
_geom_angle_atom_site_label_1
_geom_angle_atom_site_label_2
_geom_angle_atom_site_label_3
_geom_angle_site_symmetry_1
_geom_angle_site_symmetry_3
_geom_angle
_geom_angle_publ_flag
N3 Co1 N3 . 2_655 86.10(12) y
N3 Co1 N2 2_655 . 91.74(8) n
N3 Co1 N2 . . 91.33(8) y
N3 Co1 N2 2_655 2_655 91.33(8) n
N3 Co1 N2 . 2_655 91.74(8) y
N2 Co1 N2 . 2_655 175.79(12) y
N3 Co1 N4 2_655 2_655 90.91(8) n
N3 Co1 N4 . 2_655 176.15(8) y
N2 Co1 N4 . 2_655 86.33(8) y
N2 Co1 N4 2_655 2_655 90.75(8) n
N3 Co1 N4 2_655 . 176.16(8) n
N3 Co1 N4 . . 90.92(8) y
N2 Co1 N4 . . 90.75(8) y
N2 Co1 N4 2_655 . 86.33(8) n
N4 Co1 N4 . 2_655 92.17(12) y
O1 N1 O2 . . 124.2(2) n
O1 N1 C1 . . 118.8(2) n
O2 N1 C1 . . 117.0(2) n
C2 N2 C3 . . 113.37(18) n
C2 N2 Co1 . . 117.57(14) n
C3 N2 Co1 . . 107.61(14) n
C2 N2 H2 . . 105.8 n
C3 N2 H2 . . 105.8 n
Co1 N2 H2 . . 105.8 n
C4 N3 C5 . . 112.87(18) n
C4 N3 Co1 . . 118.08(15) n
C5 N3 Co1 . . 108.23(15) n
C4 N3 H3 . . 105.5 n
C5 N3 H3 . . 105.5 n
Co1 N3 H3 . . 105.5 n
C6 N4 C7 . . 113.06(19) n
C6 N4 Co1 . . 118.30(14) n
C7 N4 Co1 . . 107.52(14) n
C6 N4 H4 . . 105.7 n
C7 N4 H4 . . 105.7 n
Co1 N4 H4 . . 105.7 n
C2 C1 C4 . . 112.8(2) n
C2 C1 C6 . . 113.6(2) n
C4 C1 C6 . . 112.36(19) n
C2 C1 N1 . . 106.42(18) n
C4 C1 N1 . . 103.25(19) n
C6 C1 N1 . . 107.6(2) n
N2 C2 C1 . . 111.71(18) n
N2 C2 H2A . . 109.3 n
C1 C2 H2A . . 109.3 n
N2 C2 H2B . . 109.3 n
C1 C2 H2B . . 109.3 n
H2A C2 H2B . . 107.9 n
N2 C3 C7 . 2_655 106.24(19) n
N2 C3 H3A . . 110.5 n
C7 C3 H3A 2_655 . 110.5 n
N2 C3 H3B . . 110.5 n
C7 C3 H3B 2_655 . 110.5 n
H3A C3 H3B . . 108.7 n
N3 C4 C1 . . 111.27(19) n
N3 C4 H4A . . 109.4 n
C1 C4 H4A . . 109.4 n
N3 C4 H4B . . 109.4 n
C1 C4 H4B . . 109.4 n
H4A C4 H4B . . 108.0 n
C5 C5 N3 2_655 . 106.92(15) n
C5 C5 H5A 2_655 . 110.3 n
N3 C5 H5A . . 110.3 n
C5 C5 H5B 2_655 . 110.3 n
N3 C5 H5B . . 110.3 n
H5A C5 H5B . . 108.6 n
N4 C6 C1 . . 110.78(19) n
N4 C6 H6A . . 109.5 n
C1 C6 H6A . . 109.5 n
N4 C6 H6B . . 109.5 n
C1 C6 H6B . . 109.5 n
H6A C6 H6B . . 108.1 n
N4 C7 C3 . 2_655 106.40(19) n
N4 C7 H7A . . 110.4 n
C3 C7 H7A 2_655 . 110.4 n
N4 C7 H7B . . 110.4 n
C3 C7 H7B 2_655 . 110.4 n
H7A C7 H7B . . 108.6 n

loop_
_geom_bond_atom_site_label_1
_geom_bond_atom_site_label_2
_geom_bond_site_symmetry_2
_geom_bond_distance
_geom_bond_publ_flag
Co1 N3 2_655 1.966(2) n
Co1 N3 . 1.966(2) y
Co1 N2 . 1.9672(19) y
Co1 N2 2_655 1.9672(19) n
Co1 N4 2_655 1.975(2) n
Co1 N4 . 1.975(2) y
O1 N1 . 1.205(3) n
O2 N1 . 1.220(3) n
N1 C1 . 1.536(3) n
N2 C2 . 1.487(3) n
N2 C3 . 1.494(3) n
N2 H2 . 0.930 n
N3 C4 . 1.486(3) n
N3 C5 . 1.493(3) n
N3 H3 . 0.930 n
N4 C6 . 1.491(3) n
N4 C7 . 1.498(3) n
N4 H4 . 0.930 n
C1 C2 . 1.520(3) n
C1 C4 . 1.525(3) n
C1 C6 . 1.527(3) n
C2 H2A . 0.990 n
C2 H2B . 0.990 n
C3 C7 2_655 1.503(3) n
C3 H3A . 0.990 n
C3 H3B . 0.990 n
C4 H4A . 0.990 n
C4 H4B . 0.990 n
C5 C5 2_655 1.493(5) n
C5 H5A . 0.990 n
C5 H5B . 0.990 n
C6 H6A . 0.990 n
C6 H6B . 0.990 n
C7 C3 2_655 1.503(3) n
C7 H7A . 0.990 n
C7 H7B . 0.990 n

loop_
_geom_hbond_atom_site_label_D
_geom_hbond_atom_site_label_H
_geom_hbond_atom_site_label_A
_geom_hbond_site_symmetry_A
_geom_hbond_distance_DH
_geom_hbond_distance_HA
_geom_hbond_distance_DA
_geom_hbond_angle_DHA
_geom_hbond_publ_flag
N2 H2 Br1 2_655 0.93 2.40 3.333(2) 177 y
N3 H3 Br1 . 0.93 2.37 3.275(2) 163 y
N4 H4 Br2 5_656 0.93 2.35 3.268(2) 169 y

loop_
_geom_torsion_atom_site_label_1
_geom_torsion_atom_site_label_2
_geom_torsion_atom_site_label_3
_geom_torsion_atom_site_label_4
_geom_torsion_site_symmetry_1
_geom_torsion_site_symmetry_4
_geom_torsion
_geom_torsion_publ_flag
N3 Co1 N2 C2 2_655 . 123.71(17) n
N3 Co1 N2 C2 . . 37.57(17) n
N4 Co1 N2 C2 2_655 . -145.48(17) n
N4 Co1 N2 C2 . . -53.36(17) n
N3 Co1 N2 C3 2_655 . -106.86(16) n
N3 Co1 N2 C3 . . 167.00(16) n
N4 Co1 N2 C3 2_655 . -16.05(16) n
N4 Co1 N2 C3 . . 76.07(16) n
N3 Co1 N3 C4 2_655 . -144.2(2) n
N2 Co1 N3 C4 . . -52.56(17) n
N2 Co1 N3 C4 2_655 . 124.56(17) n
N4 Co1 N3 C4 . . 38.21(17) n
N3 Co1 N3 C5 2_655 . -14.46(11) n
N2 Co1 N3 C5 . . 77.20(15) n
N2 Co1 N3 C5 2_655 . -105.68(15) n
N4 Co1 N3 C5 . . 167.97(15) n
N3 Co1 N4 C6 . . -52.01(17) n
N2 Co1 N4 C6 . . 39.34(17) n
N2 Co1 N4 C6 2_655 . -143.70(18) n
N4 Co1 N4 C6 2_655 . 125.69(19) n
N3 Co1 N4 C7 . . 77.53(16) n
N2 Co1 N4 C7 . . 168.87(15) n
N2 Co1 N4 C7 2_655 . -14.16(15) n
N4 Co1 N4 C7 2_655 . -104.77(16) n
O1 N1 C1 C2 . . -148.6(3) n
O2 N1 C1 C2 . . 34.5(3) n
O1 N1 C1 C4 . . 92.5(3) n
O2 N1 C1 C4 . . -84.4(3) n
O1 N1 C1 C6 . . -26.5(3) n
O2 N1 C1 C6 . . 156.6(2) n
C3 N2 C2 C1 . . -113.2(2) n
Co1 N2 C2 C1 . . 13.5(3) n
C4 C1 C2 N2 . . -72.6(2) n
C6 C1 C2 N2 . . 56.7(3) n
N1 C1 C2 N2 . . 174.88(18) n
C2 N2 C3 C7 . 2_655 174.60(19) n
Co1 N2 C3 C7 . 2_655 42.8(2) n
C5 N3 C4 C1 . . -114.9(2) n
Co1 N3 C4 C1 . . 12.7(3) n
C2 C1 C4 N3 . . 56.8(3) n
C6 C1 C4 N3 . . -73.1(3) n
N1 C1 C4 N3 . . 171.23(19) n
C4 N3 C5 C5 . 2_655 173.0(2) n
Co1 N3 C5 C5 . 2_655 40.4(2) n
C7 N4 C6 C1 . . -115.7(2) n
Co1 N4 C6 C1 . . 11.2(3) n
C2 C1 C6 N4 . . -71.1(3) n
C4 C1 C6 N4 . . 58.4(3) n
N1 C1 C6 N4 . . 171.41(19) n
C6 N4 C7 C3 . 2_655 173.72(19) n
Co1 N4 C7 C3 . 2_655 41.3(2) n
